data_9002241
loop_
_publ_author_name
'Bonazzi, P.'
'Bindi, L.'

_publ_section_title
;
 Structural adjustments induced by heat treatment in ilvaite
 Sample: RM at T = 660 deg C
;
_journal_name_full 'American Mineralogist'
_journal_page_first 1604
_journal_page_last 1612
_journal_volume 84
_journal_year 1999
_chemical_formula_sum 'Al0.08 Ca Fe2.81 Mg0.06 Mn0.05 O9 Si2'
_chemical_name_mineral Ilvaite
_space_group_IT_number 62
_symmetry_space_group_name_Hall '-P 2c 2n'
_symmetry_space_group_name_H-M 'P n a m'
_cell_angle_alpha 90
_cell_angle_beta 90
_cell_angle_gamma 90
_cell_length_a 13.008
_cell_length_b 8.802
_cell_length_c 5.842
_cell_formula_units_Z 4
_cell_volume 668.888
_database_code_amcsd 0002325
_diffrn_ambient_temperature 933.15
_exptl_crystal_density_diffrn 4.007
_cod_original_formula_sum 'Ca Fe2.81 Mg.06 Al.08 Mn.05 Si2 O9'
_cod_database_code 9002241

loop_
_space_group_symop_operation_xyz
x,y,z
x,y,1/2-z
-x,-y,1/2+z
1/2-x,1/2+y,1/2+z
1/2+x,1/2-y,1/2-z
1/2+x,1/2-y,z
1/2-x,1/2+y,-z
-x,-y,-z

loop_
_atom_site_label
_atom_site_fract_x
_atom_site_fract_y
_atom_site_fract_z
_atom_site_occupancy
_atom_site_U_iso_or_equiv
Ca 0.81562 0.37326 0.75000 1.00000 0.00957
Fe1 0.88880 0.05419 -0.00169 0.93000 0.00773
Mg1 0.88880 0.05419 -0.00169 0.03000 0.00773
Al1 0.88880 0.05419 -0.00169 0.04000 0.00773
Fe2 0.93565 0.73917 0.25000 0.95000 0.00830
Mn2 0.93565 0.73917 0.25000 0.05000 0.00830
Si1 0.96320 0.36724 0.25000 1.00000 0.00639
Si2 0.68289 0.23103 0.25000 1.00000 0.00589
O1 0.01464 0.02588 0.75000 1.00000 0.01118
O2 0.93945 0.27077 0.01623 1.00000 0.00937
O3 0.78146 0.11217 0.25000 1.00000 0.00818
O4 0.67292 0.33335 0.01754 1.00000 0.00901
O5 0.58862 0.10440 0.25000 1.00000 0.00950
O6 0.59678 0.02416 0.75000 1.00000 0.01465
O7 0.80392 0.11225 0.75000 1.00000 0.01128

loop_
_cod_related_entry_id
_cod_related_entry_database
_cod_related_entry_code
1 AMCSD 0002325
